data_7203085
loop_
_publ_author_name
'Wang, Su-Na'
'Bai, Junfeng'
'Li, Yi-Zhi'
'Pan, Yi'
'Scheer, Manfred'
'You, Xiao-Zeng'

_publ_section_title
;
 Synthesis, structures and properties of nickel(ii) and cobalt(ii)
 metal--organic frameworks based on a flexible tricarboxylate ligand
 H3TTG and different pyridyl-containing ligands
;
_journal_issue 11
_journal_name_full CrystEngComm
_journal_page_first 1084
_journal_paper_doi 10.1039/b710413h
_journal_volume 9
_journal_year 2007
_chemical_formula_moiety 'C19 H24 N8 Ni O9, 0.4(H2 O), 0.4(H2 O), 0.4(H2 O), 0.4(H2 O), 0.4(H2 O)'
_chemical_formula_sum 'C19 H28 N8 Ni O11'
_chemical_formula_weight 603.20
_chemical_name_systematic
;
?
;
_space_group_IT_number 4
_symmetry_cell_setting monoclinic
_symmetry_space_group_name_Hall 'P 2yb'
_symmetry_space_group_name_H-M 'P 1 21 1'
_atom_sites_solution_hydrogens geom
_atom_sites_solution_primary direct
_atom_sites_solution_secondary difmap
_audit_creation_method SHELXL-97
_cell_angle_alpha 90.00
_cell_angle_beta 107.433(7)
_cell_angle_gamma 90.00
_cell_formula_units_Z 2
_cell_length_a 9.632(4)
_cell_length_b 13.811(7)
_cell_length_c 11.323(5)
_cell_measurement_reflns_used 1280
_cell_measurement_temperature 291(2)
_cell_measurement_theta_max 20.98
_cell_measurement_theta_min 2.44
_cell_volume 1437.1(11)
_computing_cell_refinement SMART
_computing_data_collection 'SMART (Bruker, 2000)'
_computing_data_reduction 'SAINT (Bruker, 2000)'
_computing_molecular_graphics SHELXTL
_computing_publication_material SHELXTL
_computing_structure_refinement SHELXTL
_computing_structure_solution 'SHELXTL (Bruker, 2000)'
_diffrn_ambient_temperature 291(2)
_diffrn_measured_fraction_theta_full 0.996
_diffrn_measured_fraction_theta_max 0.996
_diffrn_measurement_device_type 'Bruker Smart Apex CCD'
_diffrn_measurement_method 'phi and omega scans'
_diffrn_radiation_monochromator graphite
_diffrn_radiation_source 'fine-focus sealed tube'
_diffrn_radiation_type MoK\a
_diffrn_radiation_wavelength 0.71073
_diffrn_reflns_av_R_equivalents 0.0361
_diffrn_reflns_av_sigmaI/netI 0.0797
_diffrn_reflns_limit_h_max 11
_diffrn_reflns_limit_h_min -11
_diffrn_reflns_limit_k_max 16
_diffrn_reflns_limit_k_min -16
_diffrn_reflns_limit_l_max 12
_diffrn_reflns_limit_l_min -13
_diffrn_reflns_number 8042
_diffrn_reflns_theta_full 26.00
_diffrn_reflns_theta_max 26.00
_diffrn_reflns_theta_min 1.89
_exptl_absorpt_coefficient_mu 0.740
_exptl_absorpt_correction_T_max 0.865
_exptl_absorpt_correction_T_min 0.803
_exptl_absorpt_correction_type multi-scan
_exptl_absorpt_process_details '(SADABS; Bruker, 2000)'
_exptl_crystal_colour blue-green
_exptl_crystal_density_diffrn 1.394
_exptl_crystal_density_method 'not measured'
_exptl_crystal_description block
_exptl_crystal_F_000 628
_exptl_crystal_size_max 0.30
_exptl_crystal_size_mid 0.24
_exptl_crystal_size_min 0.20
_refine_diff_density_max 0.411
_refine_diff_density_min -0.397
_refine_diff_density_rms 0.071
_refine_ls_abs_structure_details 'Flack H D (1983), Acta Cryst. A39, 876-881'
_refine_ls_abs_structure_Flack 0.03(2)
_refine_ls_extinction_method none
_refine_ls_goodness_of_fit_ref 1.017
_refine_ls_hydrogen_treatment constr
_refine_ls_matrix_type full
_refine_ls_number_parameters 379
_refine_ls_number_reflns 5267
_refine_ls_number_restraints 1
_refine_ls_restrained_S_all 1.017
_refine_ls_R_factor_all 0.0757
_refine_ls_R_factor_gt 0.0627
_refine_ls_shift/su_max 0.000
_refine_ls_shift/su_mean 0.000
_refine_ls_structure_factor_coef Fsqd
_refine_ls_weighting_details 'calc w=1/[\s^2^(Fo^2^)+(0.0921P)^2^] where P=(Fo^2^+2Fc^2^)/3'
_refine_ls_weighting_scheme calc
_refine_ls_wR_factor_gt 0.1484
_refine_ls_wR_factor_ref 0.1517
_reflns_number_gt 4008
_reflns_number_total 5267
_reflns_threshold_expression >2sigma(I)
_cod_data_source_file b710413h.txt
_cod_data_source_block 050627f
_cod_original_cell_volume 1437.0(12)
_cod_original_sg_symbol_H-M 'P 21'
_cod_database_code 7203085

loop_
_symmetry_equiv_pos_as_xyz
'x, y, z'
'-x, y+1/2, -z'

loop_
_atom_site_label
_atom_site_type_symbol
_atom_site_fract_x
_atom_site_fract_y
_atom_site_fract_z
_atom_site_U_iso_or_equiv
_atom_site_adp_type
_atom_site_occupancy
_atom_site_symmetry_multiplicity
_atom_site_calc_flag
_atom_site_refinement_flags
_atom_site_disorder_assembly
_atom_site_disorder_group
C1 C 0.6084(6) 0.5927(4) 0.3158(5) 0.0383(12) Uani 1 1 d . . .
C2 C 0.4832(6) 0.5877(4) 0.4536(5) 0.0377(12) Uani 1 1 d . . .
C3 C 0.7245(6) 0.5618(4) 0.5279(5) 0.0386(12) Uani 1 1 d . . .
C4 C 0.4800(6) 0.6226(5) 0.0992(5) 0.0433(13) Uani 1 1 d . . .
H4A H 0.4346 0.6802 0.1197 0.052 Uiso 1 1 calc R . .
H4B H 0.5054 0.6359 0.0241 0.052 Uiso 1 1 calc R . .
C5 C 0.3727(6) 0.5420(5) 0.0746(5) 0.0463(14) Uani 1 1 d . . .
C6 C 0.2161(6) 0.6042(5) 0.3757(6) 0.0438(13) Uani 1 1 d . . .
H6A H 0.2083 0.6712 0.3487 0.053 Uiso 1 1 calc R . .
H6B H 0.2134 0.5636 0.3051 0.053 Uiso 1 1 calc R . .
C7 C 0.0909(6) 0.5794(4) 0.4230(5) 0.0383(12) Uani 1 1 d . . .
C8 C 0.8623(6) 0.5189(4) 0.7353(5) 0.0416(12) Uani 1 1 d . . .
H8A H 0.8044 0.5663 0.7626 0.050 Uiso 1 1 calc R . .
H8B H 0.9624 0.5274 0.7859 0.050 Uiso 1 1 calc R . .
C9 C 0.8138(6) 0.4202(5) 0.7621(6) 0.0483(14) Uani 1 1 d . . .
C10 C 0.3961(6) 0.3541(4) -0.1332(5) 0.0436(14) Uani 1 1 d . . .
H10 H 0.4799 0.3648 -0.0676 0.052 Uiso 1 1 calc R . .
C11 C 0.4080(6) 0.3578(4) -0.2526(4) 0.0393(13) Uani 1 1 d . . .
H11 H 0.4940 0.3763 -0.2676 0.047 Uiso 1 1 calc R . .
C12 C 0.2814(6) 0.3317(5) -0.3510(5) 0.0410(11) Uani 1 1 d . . .
C13 C 0.1564(7) 0.3142(4) -0.3203(5) 0.0429(14) Uani 1 1 d . . .
H13 H 0.0696 0.3022 -0.3819 0.052 Uiso 1 1 calc R . .
C14 C 0.1598(6) 0.3145(4) -0.1955(5) 0.0429(14) Uani 1 1 d . . .
H14 H 0.0757 0.2983 -0.1758 0.051 Uiso 1 1 calc R . .
C15 C 0.2822(5) 0.3336(6) -0.4841(4) 0.0373(10) Uani 1 1 d . . .
C16 C 0.4072(6) 0.3442(5) -0.5153(5) 0.0449(12) Uani 1 1 d . . .
H16 H 0.4953 0.3516 -0.4535 0.054 Uiso 1 1 calc R . .
C17 C 0.4043(5) 0.3439(5) -0.6354(4) 0.0384(10) Uani 1 1 d . . .
H17 H 0.4922 0.3482 -0.6533 0.046 Uiso 1 1 calc R . .
C18 C 0.1567(5) 0.3268(5) -0.6990(5) 0.0423(13) Uani 1 1 d . . .
H18 H 0.0694 0.3189 -0.7617 0.051 Uiso 1 1 calc R . .
C19 C 0.1552(6) 0.3268(5) -0.5791(5) 0.0453(14) Uani 1 1 d . . .
H19 H 0.0671 0.3221 -0.5616 0.054 Uiso 1 1 calc R . .
N1 N 0.4778(4) 0.6045(3) 0.3369(4) 0.0355(10) Uani 1 1 d . . .
N2 N 0.6022(5) 0.5672(4) 0.5531(4) 0.0382(10) Uani 1 1 d . . .
N3 N 0.7333(5) 0.5721(4) 0.4066(4) 0.0400(11) Uani 1 1 d . . .
N4 N 0.6169(5) 0.6023(4) 0.2019(4) 0.0414(11) Uani 1 1 d . . .
H4C H 0.6990 0.5972 0.1871 0.050 Uiso 1 1 calc R . .
N5 N 0.3575(5) 0.5893(4) 0.4756(5) 0.0507(13) Uani 1 1 d . . .
H5B H 0.3497 0.5325 0.5121 0.061 Uiso 1 1 d R . .
N6 N 0.8548(6) 0.5419(3) 0.6082(5) 0.0450(11) Uani 1 1 d . . .
H6C H 0.9321 0.5427 0.5852 0.054 Uiso 1 1 calc R . .
N7 N 0.2759(4) 0.3366(5) -0.1068(4) 0.0405(9) Uani 1 1 d . . .
N8 N 0.2813(4) 0.3377(5) -0.7301(4) 0.0451(10) Uani 1 1 d . . .
Ni1 Ni 0.27732(7) 0.33914(4) 0.08331(5) 0.03579(18) Uani 1 1 d . . .
O1 O 0.4050(4) 0.4592(2) 0.1174(4) 0.0360(8) Uani 1 1 d . . .
O2 O 0.2464(4) 0.5708(3) 0.0087(4) 0.0496(10) Uani 1 1 d . . .
O3 O -0.0288(4) 0.5685(3) 0.3351(3) 0.0374(8) Uani 1 1 d . . .
H3 H -0.0944 0.5550 0.3645 0.056 Uiso 1 1 calc R . .
O4 O 0.1047(4) 0.5655(3) 0.5313(4) 0.0480(10) Uani 1 1 d . . .
O5 O 0.7655(4) 0.3652(3) 0.6773(4) 0.0483(11) Uani 1 1 d . . .
O6 O 0.8237(4) 0.4067(3) 0.8736(4) 0.0455(10) Uani 1 1 d . . .
O1W O 0.4641(5) 0.2585(3) 0.1255(3) 0.0420(9) Uani 1 1 d . . .
H1WA H 0.4927 0.2472 0.2028 0.050 Uiso 1 1 d R . .
H1WC H 0.5295 0.2898 0.1053 0.050 Uiso 1 1 d R . .
O2W O 0.0908(4) 0.4224(3) 0.0420(4) 0.0448(10) Uani 1 1 d . . .
H2WB H 0.1058 0.4759 0.0107 0.054 Uiso 1 1 d R . .
H2WC H 0.0211 0.3927 -0.0092 0.054 Uiso 1 1 d R . .
O3W O 0.1495(4) 0.2146(3) 0.0582(4) 0.0473(10) Uani 1 1 d . . .
H3WB H 0.0690 0.2257 0.0033 0.057 Uiso 1 1 d R . .
H3WC H 0.1932 0.1685 0.0344 0.057 Uiso 1 1 d R . .
O4W O 0.4634(9) 0.0797(5) 0.2219(7) 0.0268(16) Uani 0.40 1 d P . .
H4WA H 0.5470 0.0542 0.2351 0.040 Uiso 0.40 1 d PR . .
H4WB H 0.4428 0.0838 0.2896 0.040 Uiso 0.40 1 d PR . .
O5W O 0.8615(9) 0.2505(6) 0.0233(7) 0.0324(18) Uani 0.40 1 d P . .
H5WD H 0.7904 0.2875 0.0216 0.039 Uiso 0.40 1 d PR . .
H5WC H 0.8739 0.2103 0.0823 0.049 Uiso 0.40 1 d PR . .
O6W O 0.8041(10) 0.3145(7) 0.4509(8) 0.044(2) Uani 0.40 1 d P . .
H6WB H 0.7948 0.3294 0.5210 0.052 Uiso 0.40 1 d PR . .
H6WC H 0.7754 0.3613 0.4008 0.052 Uiso 0.40 1 d PR . .
O7W O 0.7271(9) 0.3512(8) 0.1910(8) 0.043(2) Uani 0.40 1 d P . .
H7WA H 0.7948 0.3931 0.2074 0.051 Uiso 0.40 1 d PR . .
H7WB H 0.7356 0.3158 0.2541 0.051 Uiso 0.40 1 d PR . .
O8W O 0.8275(10) 0.5572(7) 0.0748(8) 0.040(2) Uani 0.40 1 d P . .
H8WD H 0.7999 0.5079 0.0288 0.049 Uiso 0.40 1 d PR . .
H8WC H 0.9085 0.5454 0.1287 0.049 Uiso 0.40 1 d PR . .

loop_
_atom_site_aniso_label
_atom_site_aniso_U_11
_atom_site_aniso_U_22
_atom_site_aniso_U_33
_atom_site_aniso_U_23
_atom_site_aniso_U_13
_atom_site_aniso_U_12
C1 0.030(3) 0.040(3) 0.042(3) -0.003(2) 0.007(2) -0.002(2)
C2 0.031(3) 0.034(3) 0.047(3) -0.006(2) 0.009(2) 0.001(2)
C3 0.031(3) 0.046(3) 0.035(3) 0.007(2) 0.005(2) -0.007(2)
C4 0.030(3) 0.052(3) 0.042(3) 0.004(2) 0.002(2) -0.001(2)
C5 0.037(3) 0.057(4) 0.041(3) 0.001(3) 0.006(2) 0.006(3)
C6 0.034(3) 0.048(3) 0.050(3) -0.008(3) 0.014(3) -0.016(2)
C7 0.030(3) 0.046(3) 0.044(3) 0.015(2) 0.019(2) 0.007(2)
C8 0.032(3) 0.044(3) 0.044(3) 0.010(2) 0.004(2) -0.004(2)
C9 0.040(3) 0.057(4) 0.045(3) 0.008(3) 0.009(3) -0.001(3)
C10 0.043(3) 0.043(4) 0.038(3) -0.002(3) 0.002(2) -0.004(3)
C11 0.042(3) 0.046(4) 0.028(2) 0.001(2) 0.007(2) 0.004(2)
C12 0.041(3) 0.037(3) 0.044(3) 0.011(3) 0.012(2) 0.005(3)
C13 0.047(3) 0.044(4) 0.033(3) -0.005(2) 0.005(2) -0.011(2)
C14 0.050(3) 0.047(4) 0.039(3) 0.009(2) 0.024(2) -0.012(2)
C15 0.038(3) 0.039(3) 0.040(2) 0.001(3) 0.019(2) -0.005(3)
C16 0.041(3) 0.046(3) 0.038(2) 0.003(3) -0.0033(19) -0.021(3)
C17 0.034(2) 0.046(3) 0.038(2) -0.004(3) 0.0141(19) -0.002(3)
C18 0.030(2) 0.053(4) 0.039(2) 0.001(3) 0.0019(19) -0.012(3)
C19 0.042(3) 0.052(4) 0.046(3) -0.007(3) 0.019(2) 0.006(3)
N1 0.0220(19) 0.046(3) 0.039(2) -0.0135(19) 0.0096(18) -0.0148(17)
N2 0.030(2) 0.049(3) 0.033(2) 0.011(2) 0.0055(19) 0.001(2)
N3 0.036(2) 0.054(3) 0.038(2) 0.015(2) 0.023(2) 0.003(2)
N4 0.040(2) 0.047(3) 0.036(2) 0.002(2) 0.009(2) -0.017(2)
N5 0.033(2) 0.057(3) 0.067(4) 0.016(3) 0.022(2) 0.007(2)
N6 0.045(3) 0.043(3) 0.048(3) 0.010(2) 0.016(2) -0.001(2)
N7 0.038(2) 0.040(2) 0.040(2) 0.016(3) 0.0056(17) -0.004(3)
N8 0.033(2) 0.055(3) 0.040(2) -0.002(3) 0.0007(17) -0.010(3)
Ni1 0.0333(3) 0.0356(3) 0.0369(3) 0.0006(3) 0.0080(2) -0.0008(3)
O1 0.040(2) 0.0281(19) 0.0390(19) 0.0075(15) 0.0098(16) 0.0101(16)
O2 0.045(2) 0.045(2) 0.045(2) 0.0058(18) -0.0077(17) -0.0060(18)
O3 0.0254(16) 0.051(2) 0.041(2) 0.0092(17) 0.0181(15) 0.0044(16)
O4 0.042(2) 0.052(2) 0.055(2) 0.010(2) 0.0215(19) 0.0082(19)
O5 0.047(2) 0.054(3) 0.041(2) -0.0105(17) 0.0087(17) -0.0146(18)
O6 0.041(2) 0.045(2) 0.047(2) 0.0097(18) 0.0075(17) -0.0216(18)
O1W 0.058(2) 0.040(2) 0.0305(18) -0.0017(16) 0.0156(18) 0.0118(18)
O2W 0.0273(17) 0.059(3) 0.038(2) -0.0002(18) -0.0048(16) -0.0051(17)
O3W 0.048(2) 0.057(3) 0.036(2) 0.0074(18) 0.0118(18) -0.005(2)
O4W 0.041(4) 0.015(4) 0.023(4) -0.002(3) 0.007(3) 0.003(3)
O5W 0.028(4) 0.031(4) 0.027(4) -0.001(3) -0.008(3) -0.011(3)
O6W 0.049(5) 0.045(6) 0.034(4) 0.001(4) 0.009(4) -0.003(4)
O7W 0.031(4) 0.038(6) 0.048(5) -0.021(5) -0.004(3) -0.011(4)
O8W 0.043(5) 0.051(6) 0.033(5) 0.018(4) 0.019(4) 0.019(4)

loop_
_atom_type_symbol
_atom_type_description
_atom_type_scat_dispersion_real
_atom_type_scat_dispersion_imag
_atom_type_scat_source
C C 0.0033 0.0016 'International Tables Vol C Tables 4.2.6.8 and 6.1.1.4'
H H 0.0000 0.0000 'International Tables Vol C Tables 4.2.6.8 and 6.1.1.4'
O O 0.0106 0.0060 'International Tables Vol C Tables 4.2.6.8 and 6.1.1.4'
Ni Ni 0.3393 1.1124 'International Tables Vol C Tables 4.2.6.8 and 6.1.1.4'
N N 0.0061 0.0033 'International Tables Vol C Tables 4.2.6.8 and 6.1.1.4'

loop_
_geom_angle_atom_site_label_1
_geom_angle_atom_site_label_2
_geom_angle_atom_site_label_3
_geom_angle
_geom_angle_site_symmetry_1
_geom_angle_site_symmetry_3
_geom_angle_publ_flag
N4 C1 N3 117.4(5) . . ?
N4 C1 N1 119.3(5) . . ?
N3 C1 N1 123.2(5) . . ?
N5 C2 N1 115.1(5) . . ?
N5 C2 N2 116.1(5) . . ?
N1 C2 N2 128.8(5) . . ?
N2 C3 N6 126.3(5) . . ?
N2 C3 N3 122.2(4) . . ?
N6 C3 N3 111.4(5) . . ?
C5 C4 N4 114.0(5) . . ?
C5 C4 H4A 108.8 . . ?
N4 C4 H4A 108.8 . . ?
C5 C4 H4B 108.8 . . ?
N4 C4 H4B 108.8 . . ?
H4A C4 H4B 107.7 . . ?
O1 C5 O2 126.4(6) . . ?
O1 C5 C4 122.4(5) . . ?
O2 C5 C4 111.2(5) . . ?
C7 C6 N5 110.1(5) . . ?
C7 C6 H6A 109.6 . . ?
N5 C6 H6A 109.6 . . ?
C7 C6 H6B 109.6 . . ?
N5 C6 H6B 109.6 . . ?
H6A C6 H6B 108.1 . . ?
O4 C7 O3 124.5(5) . . ?
O4 C7 C6 123.0(5) . . ?
O3 C7 C6 112.4(5) . . ?
N6 C8 C9 118.2(5) . . ?
N6 C8 H8A 107.8 . . ?
C9 C8 H8A 107.8 . . ?
N6 C8 H8B 107.8 . . ?
C9 C8 H8B 107.8 . . ?
H8A C8 H8B 107.1 . . ?
O5 C9 O6 127.3(6) . . ?
O5 C9 C8 118.8(6) . . ?
O6 C9 C8 113.8(6) . . ?
N7 C10 C11 124.6(5) . . ?
N7 C10 H10 117.7 . . ?
C11 C10 H10 117.7 . . ?
C10 C11 C12 116.7(5) . . ?
C10 C11 H11 121.7 . . ?
C12 C11 H11 121.7 . . ?
C13 C12 C11 117.0(5) . . ?
C13 C12 C15 121.6(5) . . ?
C11 C12 C15 121.1(4) . . ?
C12 C13 C14 119.9(5) . . ?
C12 C13 H13 120.1 . . ?
C14 C13 H13 120.1 . . ?
N7 C14 C13 122.3(5) . . ?
N7 C14 H14 118.8 . . ?
C13 C14 H14 118.8 . . ?
C16 C15 C19 117.1(4) . . ?
C16 C15 C12 122.1(4) . . ?
C19 C15 C12 120.9(4) . . ?
C17 C16 C15 120.5(4) . . ?
C17 C16 H16 119.7 . . ?
C15 C16 H16 119.7 . . ?
N8 C17 C16 123.5(4) . . ?
N8 C17 H17 118.3 . . ?
C16 C17 H17 118.3 . . ?
N8 C18 C19 122.2(4) . . ?
N8 C18 H18 118.9 . . ?
C19 C18 H18 118.9 . . ?
C18 C19 C15 120.7(5) . . ?
C18 C19 H19 119.7 . . ?
C15 C19 H19 119.7 . . ?
C2 N1 C1 113.1(4) . . ?
C3 N2 C2 115.0(4) . . ?
C1 N3 C3 117.5(4) . . ?
C1 N4 C4 118.6(5) . . ?
C1 N4 H4C 120.7 . . ?
C4 N4 H4C 120.7 . . ?
C2 N5 C6 122.8(5) . . ?
C2 N5 H5B 106.4 . . ?
C6 N5 H5B 106.5 . . ?
C3 N6 C8 118.4(5) . . ?
C3 N6 H6C 120.8 . . ?
C8 N6 H6C 120.8 . . ?
C14 N7 C10 119.1(5) . . ?
C14 N7 Ni1 121.6(3) . . ?
C10 N7 Ni1 119.2(3) . . ?
C17 N8 C18 116.0(4) . . ?
C17 N8 Ni1 123.3(3) . 1_554 ?
C18 N8 Ni1 120.7(3) . 1_554 ?
O1 Ni1 O1W 87.69(17) . . ?
O1 Ni1 O2W 91.41(15) . . ?
O1W Ni1 O2W 179.07(18) . . ?
O1 Ni1 O3W 177.04(16) . . ?
O1W Ni1 O3W 91.44(17) . . ?
O2W Ni1 O3W 89.45(19) . . ?
O1 Ni1 N8 89.4(2) . 1_556 ?
O1W Ni1 N8 90.58(18) . 1_556 ?
O2W Ni1 N8 89.17(19) . 1_556 ?
O3W Ni1 N8 87.8(2) . 1_556 ?
O1 Ni1 N7 91.45(18) . . ?
O1W Ni1 N7 88.06(18) . . ?
O2W Ni1 N7 92.20(18) . . ?
O3W Ni1 N7 91.35(18) . . ?
N8 Ni1 N7 178.4(3) 1_556 . ?
C5 O1 Ni1 127.5(4) . . ?
C7 O3 H3 109.5 . . ?
Ni1 O1W H1WA 109.3 . . ?
Ni1 O1W H1WC 109.3 . . ?
H1WA O1W H1WC 109.5 . . ?
Ni1 O2W H2WB 109.4 . . ?
Ni1 O2W H2WC 110.0 . . ?
H2WB O2W H2WC 109.5 . . ?
Ni1 O3W H3WB 108.9 . . ?
Ni1 O3W H3WC 109.5 . . ?
H3WB O3W H3WC 109.5 . . ?
H4WA O4W H4WB 109.5 . . ?
H5WD O5W H5WC 109.5 . . ?
H6WB O6W H6WC 109.5 . . ?
H7WA O7W H7WB 109.5 . . ?
H8WD O8W H8WC 109.8 . . ?

loop_
_geom_bond_atom_site_label_1
_geom_bond_atom_site_label_2
_geom_bond_distance
_geom_bond_site_symmetry_2
_geom_bond_publ_flag
C1 N4 1.322(7) . ?
C1 N3 1.358(7) . ?
C1 N1 1.360(7) . ?
C2 N5 1.307(7) . ?
C2 N1 1.327(7) . ?
C2 N2 1.374(7) . ?
C3 N2 1.295(7) . ?
C3 N6 1.339(7) . ?
C3 N3 1.408(6) . ?
C4 C5 1.487(9) . ?
C4 N4 1.500(7) . ?
C4 H4A 0.9700 . ?
C4 H4B 0.9700 . ?
C5 O1 1.245(7) . ?
C5 O2 1.285(7) . ?
C6 C7 1.499(7) . ?
C6 N5 1.501(8) . ?
C6 H6A 0.9700 . ?
C6 H6B 0.9700 . ?
C7 O4 1.209(7) . ?
C7 O3 1.287(7) . ?
C8 N6 1.454(7) . ?
C8 C9 1.502(9) . ?
C8 H8A 0.9700 . ?
C8 H8B 0.9700 . ?
C9 O5 1.202(8) . ?
C9 O6 1.251(7) . ?
C10 N7 1.301(7) . ?
C10 C11 1.391(7) . ?
C10 H10 0.9300 . ?
C11 C12 1.430(7) . ?
C11 H11 0.9300 . ?
C12 C13 1.371(8) . ?
C12 C15 1.509(7) . ?
C13 C14 1.403(8) . ?
C13 H13 0.9300 . ?
C14 N7 1.296(7) . ?
C14 H14 0.9300 . ?
C15 C16 1.360(7) . ?
C15 C19 1.369(7) . ?
C16 C17 1.352(7) . ?
C16 H16 0.9300 . ?
C17 N8 1.341(6) . ?
C17 H17 0.9300 . ?
C18 N8 1.356(7) . ?
C18 C19 1.363(7) . ?
C18 H18 0.9300 . ?
C19 H19 0.9300 . ?
N4 H4C 0.8600 . ?
N5 H5B 0.9000 . ?
N6 H6C 0.8600 . ?
N7 Ni1 2.149(4) . ?
N8 Ni1 2.102(4) 1_554 ?
Ni1 O1 2.031(4) . ?
Ni1 O1W 2.047(4) . ?
Ni1 O2W 2.066(4) . ?
Ni1 O3W 2.084(4) . ?
Ni1 N8 2.102(4) 1_556 ?
O3 H3 0.8200 . ?
O1W H1WA 0.8499 . ?
O1W H1WC 0.8500 . ?
O2W H2WB 0.8500 . ?
O2W H2WC 0.8500 . ?
O3W H3WB 0.8500 . ?
O3W H3WC 0.8501 . ?
O4W H4WA 0.8500 . ?
O4W H4WB 0.8500 . ?
O5W H5WD 0.8500 . ?
O5W H5WC 0.8500 . ?
O6W H6WB 0.8501 . ?
O6W H6WC 0.8500 . ?
O7W H7WA 0.8500 . ?
O7W H7WB 0.8499 . ?
O8W H8WD 0.8499 . ?
O8W H8WC 0.8500 . ?
